data_4032676
loop_
_publ_author_name
'Buckler, Joshua N.'
'Taher, Ehab S.'
'Fraser, Nicolas J.'
'Willis, Anthony C.'
'Carr, Paul D.'
'Jackson, Colin J.'
'Banwell, Martin G.'

_publ_section_title
;
 The Synthesis of Certain Derivatives and Analogues of (-)- and
 (+)-Galanthamine and an Assessment of their Capacities to Inhibit
 Acetylcholine Esterase.
;
_journal_issue 15
_journal_name_full 'The Journal of organic chemistry'
_journal_page_first 7869
_journal_page_last 7886
_journal_paper_doi 10.1021/acs.joc.7b01062
_journal_volume 82
_journal_year 2017
_chemical_absolute_configuration ad
_chemical_compound_source local
_chemical_formula_moiety 'C23 H31 N O7'
_chemical_formula_sum 'C23 H31 N O7'
_chemical_formula_weight 433.50
_space_group_IT_number 4
_symmetry_cell_setting monoclinic
_symmetry_space_group_name_Hall 'P 2yb'
_symmetry_space_group_name_H-M 'P 1 21 1'
_atom_sites_solution_hydrogens difmap
_atom_sites_solution_primary direct
_audit_creation_date 16-07-18
_audit_creation_method CRYSTALS_ver_14.40
_audit_update_record
;
2016-07-18 - C23 H31 N1 O7
            by Brett Schwartz
            for Josh Buckner and Martin Banwell


2016-07-18 - Tony Willis tidies up 
2016-07-18 - passes checkcif tests

;
_cell_angle_alpha 90
_cell_angle_beta 106.8796(9)
_cell_angle_gamma 90
_cell_formula_units_Z 2
_cell_length_a 10.14845(9)
_cell_length_b 10.61199(7)
_cell_length_c 10.80864(10)
_cell_measurement_reflns_used 12487
_cell_measurement_temperature 150
_cell_measurement_theta_max 72
_cell_measurement_theta_min 4
_cell_volume 1113.889(17)
_computing_cell_refinement 'CrysAlisPro (Agilent Technologies, 2014)'
_computing_data_collection
;
CrysAlisPro, Agilent Technologies,
Version 1.171.37.35 (release 13-08-2014 CrysAlis171 .NET)
(compiled Aug 13 2014,18:06:01)
;
_computing_data_reduction 'CrysAlisPro (Agilent Technologies, 2014)'
_computing_molecular_graphics 'PLATON (Spek, 2008)'
_computing_publication_material 'CRYSTALS (Betteridge et al., 2003)'
_computing_structure_refinement 'CRYSTALS (Betteridge et al., 2003)'
_computing_structure_solution 'SIR92 (Altomare et al., 1994)'
_diffrn_ambient_temperature 150
_diffrn_measured_fraction_theta_full 1.000
_diffrn_measured_fraction_theta_max 1.000
_diffrn_measurement_device Area
_diffrn_measurement_device_type 'SuperNova, Dual, Cu at zero, EosS2'
_diffrn_measurement_method \w
_diffrn_radiation_monochromator mirror
_diffrn_radiation_source 'Supernova (Cu) X-ray Source'
_diffrn_radiation_type 'Cu K\a'
_diffrn_radiation_wavelength 1.54184
_diffrn_reflns_av_R_equivalents 0.032
_diffrn_reflns_limit_h_max 12
_diffrn_reflns_limit_h_min -12
_diffrn_reflns_limit_k_max 13
_diffrn_reflns_limit_k_min -12
_diffrn_reflns_limit_l_max 13
_diffrn_reflns_limit_l_min -13
_diffrn_reflns_number 17464
_diffrn_reflns_theta_full 72.352
_diffrn_reflns_theta_max 72.352
_diffrn_reflns_theta_min 4.275
_diffrn_standards_number 0
_exptl_absorpt_coefficient_mu 0.788
_exptl_absorpt_correction_T_max 0.97
_exptl_absorpt_correction_T_min 0.72
_exptl_absorpt_correction_type multi-scan
_exptl_absorpt_process_details
;
CrysAlisPro, Agilent Technologies,
Version 1.171.37.35 (release 13-08-2014 CrysAlis171 .NET)
(compiled Aug 13 2014,18:06:01)
Empirical absorption correction using spherical harmonics,
 implemented in SCALE3 ABSPACK scaling algorithm.
;
_exptl_crystal_colour colourless
_exptl_crystal_density_diffrn 1.292
_exptl_crystal_density_method 'not measured'
_exptl_crystal_description needle
_exptl_crystal_F_000 464
_exptl_crystal_size_max 0.335
_exptl_crystal_size_mid 0.080
_exptl_crystal_size_min 0.037
_refine_diff_density_max 0.16
_refine_diff_density_min -0.13
_refine_ls_abs_structure_details 'Flack (1983), 1570 Friedel-pairs'
_refine_ls_abs_structure_Flack 0.09(10)
_refine_ls_extinction_coef 21(3)
_refine_ls_extinction_method 'Larson (1970), Equation 22'
_refine_ls_goodness_of_fit_ref 1.0262
_refine_ls_hydrogen_treatment constr
_refine_ls_matrix_type full
_refine_ls_number_parameters 282
_refine_ls_number_reflns 3907
_refine_ls_number_restraints 1
_refine_ls_R_factor_all 0.0263
_refine_ls_R_factor_gt 0.0258
_refine_ls_shift/su_max 0.0003895
_refine_ls_shift/su_mean 0.0000355
_refine_ls_structure_factor_coef Fsqd
_refine_ls_weighting_details
;
 Method= Modified Sheldrick 
 w=1/[\s^2^(F^2^) + ( 0.04P)^2^ + 0.14P] 
 ,where P=(max(Fo^2^,0) + 2Fc^2^)/3 
;
_refine_ls_weighting_scheme calc
_refine_ls_wR_factor_all 0.0669
_refine_ls_wR_factor_gt 0.0663
_refine_ls_wR_factor_ref 0.0669
_reflns_limit_h_max 12
_reflns_limit_h_min -12
_reflns_limit_k_max 13
_reflns_limit_k_min -12
_reflns_limit_l_max 13
_reflns_limit_l_min 0
_reflns_number_gt 3843
_reflns_number_total 3907
_reflns_threshold_expression I>2.0\s(I)
_oxford_diffrn_Wilson_B_factor 1.99
_oxford_diffrn_Wilson_scale 0.01
_oxford_refine_ls_r_factor_ref 0.0263
_oxford_refine_ls_scale 9.0(2)
_oxford_reflns_number_all 3907
_oxford_reflns_threshold_expression_ref I>-10.0\s(I)
_oxford_structure_analysis_title 'xcalibur in C:\Users\brettoid\D At 13: 1 on '
_cod_data_source_file jo7b01062_si_003.cif
_cod_data_source_block ban1509SN_Brett
_cod_depositor_comments 'Adding full bibliography for 4032676.cif.'
_cod_original_cell_volume 1113.889(16)
_cod_original_sg_symbol_Hall 'p 2yb '
_cod_original_sg_symbol_H-M 'P 1 21 1 '
_cod_database_code 4032676

loop_
_symmetry_equiv_pos_as_xyz
x,y,z
-x,y+1/2,-z

loop_
_atom_site_label
_atom_site_type_symbol
_atom_site_fract_x
_atom_site_fract_y
_atom_site_fract_z
_atom_site_U_iso_or_equiv
_atom_site_occupancy
_atom_site_adp_type
_atom_site_refinement_flags_posn
C1 C 0.68397(11) 0.12146(13) 0.24852(11) 0.0178 1.0000 Uani .
O2 O 0.69191(9) 0.05159(10) 0.13747(8) 0.0207 1.0000 Uani .
C3 C 0.66963(12) 0.12657(14) 0.02327(12) 0.0215 1.0000 Uani .
C4 C 0.53152(12) 0.20050(14) -0.00328(12) 0.0231 1.0000 Uani .
O5 O 0.53002(8) 0.27131(10) 0.10856(8) 0.0215 1.0000 Uani .
C6 C 0.54858(11) 0.19312(12) 0.21922(11) 0.0172 1.0000 Uani .
C7 C 0.55139(10) 0.27620(13) 0.33351(10) 0.0164 1.0000 Uani .
C8 C 0.57458(11) 0.19710(12) 0.45943(11) 0.0166 1.0000 Uani .
C9 C 0.64030(12) 0.07002(13) 0.45414(12) 0.0192 1.0000 Uani .
C10 C 0.68960(12) 0.03377(13) 0.35872(12) 0.0203 1.0000 Uani .
O11 O 0.41817(8) 0.33869(10) 0.31116(8) 0.0192 1.0000 Uani .
C12 C 0.34747(11) 0.27105(13) 0.37928(10) 0.0180 1.0000 Uani .
C13 C 0.20875(11) 0.29248(13) 0.36978(11) 0.0215 1.0000 Uani .
C14 C 0.15121(12) 0.21836(15) 0.44776(13) 0.0254 1.0000 Uani .
C15 C 0.23064(13) 0.12909(15) 0.53224(13) 0.0269 1.0000 Uani .
C16 C 0.36976(12) 0.11191(14) 0.54307(12) 0.0219 1.0000 Uani .
C17 C 0.42633(11) 0.18470(13) 0.46415(11) 0.0174 1.0000 Uani .
C18 C 0.67134(15) 0.03480(14) -0.08280(13) 0.0298 1.0000 Uani .
O19 O 0.77102(9) 0.22285(11) 0.04139(9) 0.0255 1.0000 Uani .
C20 C 0.90866(14) 0.18089(18) 0.06163(18) 0.0406 1.0000 Uani .
C21 C 0.50951(15) 0.29615(16) -0.11129(12) 0.0316 1.0000 Uani .
O22 O 0.42984(9) 0.10483(12) -0.02852(9) 0.0309 1.0000 Uani .
C23 C 0.29151(15) 0.1473(2) -0.05368(18) 0.0503 1.0000 Uani .
O24 O 0.14336(9) 0.38443(11) 0.28649(9) 0.0286 1.0000 Uani .
C25 C 0.01963(15) 0.43452(18) 0.30613(16) 0.0401 1.0000 Uani .
C26 C 0.65308(11) 0.27385(13) 0.57976(11) 0.0198 1.0000 Uani .
C27 C 0.80111(11) 0.30543(13) 0.58562(12) 0.0218 1.0000 Uani .
O28 O 0.84873(8) 0.27846(12) 0.49696(9) 0.0305 1.0000 Uani .
N29 N 0.87777(11) 0.36387(13) 0.69404(11) 0.0286 1.0000 Uani .
C30 C 1.01889(13) 0.39769(17) 0.70098(15) 0.0355 1.0000 Uani .
C31 C 0.81968(15) 0.42350(18) 0.78773(14) 0.0373 1.0000 Uani .
H11 H 0.7589 0.1833 0.2735 0.0199 1.0000 Uiso R
H61 H 0.4722 0.1310 0.2071 0.0211 1.0000 Uiso R
H71 H 0.6196 0.3421 0.3400 0.0194 1.0000 Uiso R
H91 H 0.6437 0.0138 0.5232 0.0244 1.0000 Uiso R
H101 H 0.7282 -0.0477 0.3601 0.0256 1.0000 Uiso R
H141 H 0.0599 0.2282 0.4467 0.0307 1.0000 Uiso R
H151 H 0.1911 0.0796 0.5833 0.0318 1.0000 Uiso R
H161 H 0.4234 0.0520 0.6007 0.0256 1.0000 Uiso R
H181 H 0.6663 0.0801 -0.1615 0.0453 1.0000 Uiso R
H183 H 0.7555 -0.0161 -0.0597 0.0456 1.0000 Uiso R
H182 H 0.5944 -0.0223 -0.0970 0.0441 1.0000 Uiso R
H201 H 0.9681 0.2576 0.0764 0.0599 1.0000 Uiso R
H203 H 0.9173 0.1406 -0.0152 0.0608 1.0000 Uiso R
H202 H 0.9376 0.1253 0.1354 0.0623 1.0000 Uiso R
H211 H 0.4235 0.3395 -0.1212 0.0463 1.0000 Uiso R
H212 H 0.5832 0.3568 -0.0908 0.0457 1.0000 Uiso R
H213 H 0.5075 0.2528 -0.1921 0.0465 1.0000 Uiso R
H232 H 0.2350 0.0755 -0.0457 0.0741 1.0000 Uiso R
H231 H 0.2559 0.1834 -0.1416 0.0733 1.0000 Uiso R
H233 H 0.2818 0.2118 0.0082 0.0743 1.0000 Uiso R
H252 H -0.0042 0.5053 0.2483 0.0588 1.0000 Uiso R
H251 H 0.0338 0.4603 0.3957 0.0584 1.0000 Uiso R
H253 H -0.0519 0.3724 0.2831 0.0586 1.0000 Uiso R
H261 H 0.6050 0.3530 0.5826 0.0249 1.0000 Uiso R
H262 H 0.6531 0.2268 0.6558 0.0243 1.0000 Uiso R
H301 H 1.0739 0.4002 0.7910 0.0535 1.0000 Uiso R
H302 H 1.0240 0.4794 0.6648 0.0532 1.0000 Uiso R
H303 H 1.0563 0.3344 0.6549 0.0531 1.0000 Uiso R
H311 H 0.8861 0.4222 0.8729 0.0569 1.0000 Uiso R
H312 H 0.8035 0.5125 0.7670 0.0585 1.0000 Uiso R
H313 H 0.7359 0.3828 0.7908 0.0575 1.0000 Uiso R

loop_
_atom_site_aniso_label
_atom_site_aniso_U_11
_atom_site_aniso_U_22
_atom_site_aniso_U_33
_atom_site_aniso_U_23
_atom_site_aniso_U_13
_atom_site_aniso_U_12
C1 0.0181(5) 0.0183(6) 0.0189(5) -0.0006(5) 0.0082(4) 0.0029(4)
O2 0.0264(4) 0.0183(5) 0.0201(4) -0.0004(3) 0.0109(3) 0.0039(3)
C3 0.0259(6) 0.0203(6) 0.0209(5) 0.0005(5) 0.0111(4) 0.0008(5)
C4 0.0247(6) 0.0276(7) 0.0183(5) -0.0007(5) 0.0081(4) 0.0031(5)
O5 0.0279(4) 0.0221(5) 0.0170(4) 0.0031(4) 0.0106(3) 0.0066(4)
C6 0.0179(5) 0.0173(6) 0.0182(5) 0.0018(4) 0.0079(4) 0.0027(4)
C7 0.0148(5) 0.0172(5) 0.0189(5) 0.0008(5) 0.0073(4) 0.0020(4)
C8 0.0157(5) 0.0181(6) 0.0180(5) 0.0007(4) 0.0079(4) 0.0000(4)
C9 0.0189(5) 0.0181(6) 0.0209(5) 0.0047(4) 0.0062(4) 0.0021(4)
C10 0.0185(5) 0.0188(6) 0.0239(6) 0.0026(5) 0.0063(4) 0.0042(4)
O11 0.0180(4) 0.0204(4) 0.0224(4) 0.0036(3) 0.0107(3) 0.0044(3)
C12 0.0184(5) 0.0188(6) 0.0185(5) -0.0033(5) 0.0081(4) -0.0011(4)
C13 0.0171(5) 0.0252(7) 0.0222(5) -0.0041(5) 0.0060(4) 0.0008(5)
C14 0.0168(5) 0.0303(7) 0.0318(6) -0.0046(6) 0.0113(5) -0.0025(5)
C15 0.0253(6) 0.0290(7) 0.0320(6) -0.0009(6) 0.0173(5) -0.0067(5)
C16 0.0224(6) 0.0207(6) 0.0251(6) 0.0008(5) 0.0109(4) -0.0025(5)
C17 0.0156(5) 0.0187(6) 0.0194(5) -0.0023(4) 0.0074(4) -0.0019(4)
C18 0.0430(7) 0.0263(7) 0.0245(6) -0.0032(6) 0.0165(5) 0.0037(6)
O19 0.0256(4) 0.0233(5) 0.0314(4) 0.0003(4) 0.0143(4) -0.0003(4)
C20 0.0263(7) 0.0437(9) 0.0558(10) 0.0042(8) 0.0183(6) 0.0014(6)
C21 0.0420(7) 0.0358(8) 0.0204(6) 0.0057(6) 0.0147(5) 0.0134(6)
O22 0.0256(4) 0.0397(6) 0.0256(4) -0.0049(4) 0.0048(3) -0.0042(4)
C23 0.0241(7) 0.0777(15) 0.0436(9) 0.0016(9) 0.0011(6) -0.0035(8)
O24 0.0197(4) 0.0364(6) 0.0304(5) 0.0037(4) 0.0087(3) 0.0098(4)
C25 0.0245(6) 0.0524(10) 0.0449(8) 0.0053(8) 0.0127(6) 0.0179(7)
C26 0.0178(5) 0.0246(6) 0.0185(5) -0.0015(5) 0.0077(4) -0.0014(5)
C27 0.0179(5) 0.0255(7) 0.0223(5) -0.0007(5) 0.0064(4) -0.0028(4)
O28 0.0188(4) 0.0464(6) 0.0296(5) -0.0105(4) 0.0121(3) -0.0059(4)
N29 0.0217(5) 0.0391(7) 0.0256(5) -0.0065(5) 0.0079(4) -0.0097(5)
C30 0.0200(6) 0.0464(9) 0.0385(7) -0.0092(7) 0.0058(5) -0.0088(6)
C31 0.0344(7) 0.0526(10) 0.0278(6) -0.0140(7) 0.0137(5) -0.0155(7)

loop_
_atom_type_symbol
_atom_type_scat_dispersion_real
_atom_type_scat_dispersion_imag
_atom_type_scat_Cromer_Mann_a1
_atom_type_scat_Cromer_Mann_b1
_atom_type_scat_Cromer_Mann_a2
_atom_type_scat_Cromer_Mann_b2
_atom_type_scat_Cromer_Mann_a3
_atom_type_scat_Cromer_Mann_b3
_atom_type_scat_Cromer_Mann_a4
_atom_type_scat_Cromer_Mann_b4
_atom_type_scat_Cromer_Mann_c
_atom_type_scat_source
C 0.0181 0.0091 2.3100 20.8439 1.0200 10.2075 1.5886 0.5687 0.8650 51.6512 0.2156 'International Tables Vol C 4.2.6.8 and 6.1.1.4'
H 0.0000 0.0000 0.4930 10.5109 0.3229 26.1257 0.1402 3.1424 0.0408 57.7998 0.0030 'International Tables Vol C 4.2.6.8 and 6.1.1.4'
N 0.0311 0.0180 12.2126 0.0057 3.1322 9.8933 2.0125 28.9975 1.1663 0.5826 -11.5290 'International Tables Vol C 4.2.6.8 and 6.1.1.4'
O 0.0492 0.0322 3.0485 13.2771 2.2868 5.7011 1.5463 0.3239 0.8670 32.9089 0.2508 'International Tables Vol C 4.2.6.8 and 6.1.1.4'

loop_
_geom_angle_atom_site_label_1
_geom_angle_atom_site_label_2
_geom_angle_atom_site_label_3
_geom_angle
_geom_angle_publ_flag
O2 C1 C6 110.57(9) yes
O2 C1 C10 110.23(10) yes
C6 C1 C10 107.43(9) yes
O2 C1 H11 110.4 no
C6 C1 H11 107.7 no
C10 C1 H11 110.4 no
C1 O2 C3 113.69(9) yes
O2 C3 C4 110.33(9) yes
O2 C3 C18 105.25(11) yes
C4 C3 C18 113.16(10) yes
O2 C3 O19 110.73(9) yes
C4 C3 O19 103.86(10) yes
C18 C3 O19 113.63(10) yes
C3 C4 O5 109.83(9) yes
C3 C4 C21 113.77(10) yes
O5 C4 C21 105.35(11) yes
C3 C4 O22 103.92(10) yes
O5 C4 O22 110.74(9) yes
C21 C4 O22 113.33(11) yes
C4 O5 C6 111.94(9) yes
C1 C6 O5 110.96(9) yes
C1 C6 C7 108.66(9) yes
O5 C6 C7 108.27(10) yes
C1 C6 H61 108.5 no
O5 C6 H61 111.5 no
C7 C6 H61 108.8 no
C6 C7 C8 111.22(10) yes
C6 C7 O11 109.43(8) yes
C8 C7 O11 106.67(8) yes
C6 C7 H71 108.8 no
C8 C7 H71 113.7 no
O11 C7 H71 106.9 no
C7 C8 C9 113.82(9) yes
C7 C8 C17 100.10(8) yes
C9 C8 C17 111.97(10) yes
C7 C8 C26 111.19(10) yes
C9 C8 C26 112.11(9) yes
C17 C8 C26 106.84(9) yes
C8 C9 C10 123.88(11) yes
C8 C9 H91 116.5 no
C10 C9 H91 119.6 no
C1 C10 C9 120.09(11) yes
C1 C10 H101 119.9 no
C9 C10 H101 120.0 no
C7 O11 C12 106.08(9) yes
O11 C12 C13 123.20(11) yes
O11 C12 C17 114.38(9) yes
C13 C12 C17 122.32(11) yes
C12 C13 C14 116.83(11) yes
C12 C13 O24 116.83(11) yes
C14 C13 O24 126.34(10) yes
C13 C14 C15 120.82(11) yes
C13 C14 H141 121.3 no
C15 C14 H141 117.9 no
C14 C15 C16 121.42(12) yes
C14 C15 H151 120.2 no
C16 C15 H151 118.4 no
C15 C16 C17 117.62(12) yes
C15 C16 H161 121.3 no
C17 C16 H161 121.1 no
C8 C17 C16 130.87(11) yes
C8 C17 C12 107.96(10) yes
C16 C17 C12 120.94(10) yes
C3 C18 H181 109.8 no
C3 C18 H183 111.3 no
H181 C18 H183 108.5 no
C3 C18 H182 109.8 no
H181 C18 H182 109.8 no
H183 C18 H182 107.4 no
C3 O19 C20 115.81(11) yes
O19 C20 H201 106.9 no
O19 C20 H203 109.8 no
H201 C20 H203 107.4 no
O19 C20 H202 111.6 no
H201 C20 H202 110.0 no
H203 C20 H202 111.0 no
C4 C21 H211 109.4 no
C4 C21 H212 109.9 no
H211 C21 H212 108.9 no
C4 C21 H213 109.4 no
H211 C21 H213 109.9 no
H212 C21 H213 109.4 no
C4 O22 C23 115.64(13) yes
O22 C23 H232 108.0 no
O22 C23 H231 111.7 no
H232 C23 H231 109.1 no
O22 C23 H233 112.3 no
H232 C23 H233 107.9 no
H231 C23 H233 107.7 no
C13 O24 C25 116.54(11) yes
O24 C25 H252 105.0 no
O24 C25 H251 111.6 no
H252 C25 H251 111.3 no
O24 C25 H253 109.7 no
H252 C25 H253 109.9 no
H251 C25 H253 109.4 no
C8 C26 C27 114.35(9) yes
C8 C26 H261 109.8 no
C27 C26 H261 107.8 no
C8 C26 H262 108.5 no
C27 C26 H262 108.9 no
H261 C26 H262 107.2 no
C26 C27 O28 121.62(10) yes
C26 C27 N29 116.67(10) yes
O28 C27 N29 121.71(11) yes
C27 N29 C30 117.81(11) yes
C27 N29 C31 123.64(11) yes
C30 N29 C31 116.58(11) yes
N29 C30 H301 109.2 no
N29 C30 H302 111.8 no
H301 C30 H302 107.5 no
N29 C30 H303 109.1 no
H301 C30 H303 109.5 no
H302 C30 H303 109.8 no
N29 C31 H311 110.1 no
N29 C31 H312 109.7 no
H311 C31 H312 104.9 no
N29 C31 H313 111.6 no
H311 C31 H313 109.7 no
H312 C31 H313 110.6 no

loop_
_geom_bond_atom_site_label_1
_geom_bond_atom_site_label_2
_geom_bond_distance
_geom_bond_publ_flag
C1 O2 1.4329(14) yes
C1 C6 1.5211(14) yes
C1 C10 1.4995(17) yes
C1 H11 0.981 no
O2 C3 1.4303(15) yes
C3 C4 1.5584(16) yes
C3 C18 1.5082(17) yes
C3 O19 1.4227(16) yes
C4 O5 1.4272(14) yes
C4 C21 1.5138(18) yes
C4 O22 1.4165(17) yes
O5 C6 1.4226(14) yes
C6 C7 1.5112(15) yes
C6 H61 0.996 no
C7 C8 1.5577(15) yes
C7 O11 1.4616(12) yes
C7 H71 0.972 no
C8 C9 1.5128(17) yes
C8 C17 1.5258(14) yes
C8 C26 1.5453(16) yes
C9 C10 1.3274(17) yes
C9 H91 0.949 no
C10 H101 0.948 no
O11 C12 1.3707(14) yes
C12 C13 1.4001(14) yes
C12 C17 1.3767(17) yes
C13 C14 1.3985(18) yes
C13 O24 1.3624(16) yes
C14 C15 1.398(2) yes
C14 H141 0.929 no
C15 C16 1.3944(17) yes
C15 H151 0.932 no
C16 C17 1.3923(17) yes
C16 H161 0.944 no
C18 H181 0.966 no
C18 H183 0.980 no
C18 H182 0.965 no
O19 C20 1.4213(16) yes
C20 H201 0.998 no
C20 H203 0.961 no
C20 H202 0.966 no
C21 H211 0.965 no
C21 H212 0.962 no
C21 H213 0.982 no
O22 C23 1.4234(18) yes
C23 H232 0.973 no
C23 H231 0.991 no
C23 H233 0.982 no
O24 C25 1.4349(15) yes
C25 H252 0.962 no
C25 H251 0.976 no
C25 H253 0.958 no
C26 C27 1.5224(14) yes
C26 H261 0.976 no
C26 H262 0.961 no
C27 O28 1.2259(15) yes
C27 N29 1.3541(16) yes
N29 C30 1.4570(15) yes
N29 C31 1.4561(18) yes
C30 H301 0.972 no
C30 H302 0.959 no
C30 H303 0.976 no
C31 H311 0.971 no
C31 H312 0.974 no
C31 H313 0.963 no

loop_
_geom_contact_atom_site_label_1
_geom_contact_atom_site_label_2
_geom_contact_distance
_geom_contact_site_symmetry_2
_geom_contact_publ_flag
O2 O5 2.8170(14) . no
O2 O22 2.8001(13) . no
O2 C21 3.3572(19) 2_645 no
O2 C30 3.3696(18) 2_746 no
O5 O19 2.7937(13) . no
O5 O11 2.8352(12) . no
O11 O24 2.7664(13) . no
O11 C18 3.1538(17) 2_655 no
O19 C6 3.3778(15) . no
O22 C1 3.3413(15) . no
O28 C10 3.1909(18) . no
O28 C14 3.3257(16) 1_655 no
O28 C7 3.0218(14) . no
O28 C9 3.0021(17) . no
O28 C1 3.1898(16) . no
C1 C20 3.515(2) . no
C6 C23 3.358(2) . no
C9 C13 3.5987(19) 2_646 no
C10 C30 3.516(2) 2_746 no

loop_
_geom_torsion_atom_site_label_1
_geom_torsion_atom_site_label_2
_geom_torsion_atom_site_label_3
_geom_torsion_atom_site_label_4
_geom_torsion
_geom_torsion_publ_flag
C3 O2 C1 C6 53.84(13) no
C3 O2 C1 C10 172.47(10) no
C1 O2 C3 C4 -53.39(14) no
C1 O2 C3 C18 -175.78(10) no
C1 O2 C3 O19 61.03(13) no
C6 O5 C4 C21 179.51(10) no
C6 O5 C4 O22 56.62(13) no
C4 O5 C6 C1 58.57(12) no
C4 O5 C6 C7 177.73(9) no
C6 O5 C4 C3 -57.59(13) no
C12 O11 C7 C8 -20.71(12) no
C12 O11 C7 C6 99.71(11) no
C7 O11 C12 C13 -172.05(11) no
C7 O11 C12 C17 11.61(14) no
C20 O19 C3 O2 64.44(15) no
C20 O19 C3 C4 -177.14(11) no
C20 O19 C3 C18 -53.76(16) no
C23 O22 C4 C21 -57.28(16) no
C23 O22 C4 C3 178.73(11) no
C23 O22 C4 O5 60.85(15) no
C25 O24 C13 C12 -160.41(12) no
C25 O24 C13 C14 18.8(2) no
C31 N29 C27 C26 -15.2(2) no
C31 N29 C27 O28 165.31(15) no
C30 N29 C27 C26 -178.67(13) no
C30 N29 C27 O28 1.8(2) no
C6 C1 C10 C9 -37.52(16) no
C10 C1 C6 O5 -175.26(10) no
O2 C1 C10 C9 -158.07(12) no
C10 C1 C6 C7 65.81(13) no
O2 C1 C6 O5 -54.94(13) no
O2 C1 C6 C7 -173.86(10) no
O19 C3 C4 O22 176.83(9) no
O19 C3 C4 C21 53.13(14) no
O19 C3 C4 O5 -64.66(12) no
O2 C3 C4 O22 -64.47(12) no
O2 C3 C4 C21 171.83(11) no
C18 C3 C4 C21 -70.56(16) no
O2 C3 C4 O5 54.04(14) no
C18 C3 C4 O5 171.65(11) no
C18 C3 C4 O22 53.14(14) no
O5 C6 C7 C8 -178.81(9) no
O5 C6 C7 O11 63.60(12) no
C1 C6 C7 C8 -58.20(12) no
C1 C6 C7 O11 -175.79(10) no
C6 C7 C8 C26 149.31(10) no
O11 C7 C8 C26 -91.44(11) no
C6 C7 C8 C9 21.54(13) no
O11 C7 C8 C17 21.19(12) no
C6 C7 C8 C17 -98.07(11) no
O11 C7 C8 C9 140.80(10) no
C7 C8 C9 C10 7.82(17) no
C17 C8 C9 C10 120.46(13) no
C9 C8 C26 C27 61.87(14) no
C17 C8 C26 C27 -175.11(11) no
C7 C8 C17 C12 -14.64(13) no
C9 C8 C17 C16 49.92(18) no
C26 C8 C17 C12 101.31(12) no
C26 C8 C9 C10 -119.47(13) no
C26 C8 C17 C16 -73.19(17) no
C7 C8 C26 C27 -66.81(13) no
C9 C8 C17 C12 -135.58(11) no
C7 C8 C17 C16 170.86(14) no
C8 C9 C10 C1 0.94(19) no
O11 C12 C13 O24 1.00(18) no
C13 C12 C17 C16 1.5(2) no
O11 C12 C13 C14 -178.32(12) no
C17 C12 C13 O24 177.05(12) no
O11 C12 C17 C16 177.92(11) no
C17 C12 C13 C14 -2.27(19) no
O11 C12 C17 C8 2.76(15) no
C13 C12 C17 C8 -173.61(11) no
O24 C13 C14 C15 -178.18(13) no
C12 C13 C14 C15 1.1(2) no
C13 C14 C15 C16 0.9(2) no
C14 C15 C16 C17 -1.6(2) no
C15 C16 C17 C12 0.5(2) no
C15 C16 C17 C8 174.35(13) no
C8 C26 C27 O28 4.57(19) no
C8 C26 C27 N29 -174.93(12) no
